data_4331059
loop_
_publ_author_name
'Mihail Atanasov'
'Peter Comba'
'Stefan Helmle'
'Dennis M\"uller'
'Frank Neese'

_publ_contact_author_address
;Universit\"at Heidelberg, Anorganisch-Chemisches Institut,
INF 270, D-69120 Heidelberg, Germany
;
_publ_contact_author_email peter.comba@aci.uni-heidelberg.de
_publ_contact_author_fax 49-6226-546617
_publ_contact_author_name 'Professor Peter Comba'
_publ_section_title
;
 Zero-Field Splitting in a Series of Structurally Related Mononuclear
 NiII-Bispidine Complexes
;
_journal_name_full 'Inorganic Chemistry'
_journal_page_first 12324
_journal_page_last 12335
_journal_paper_doi 10.1021/ic3016047
_journal_volume 51
_journal_year 2012
_chemical_formula_sum 'C28 H33 F12 N5 Ni O8 P2'
_chemical_formula_weight 916.24
_space_group_IT_number 14
_symmetry_cell_setting monoclinic
_symmetry_Int_Tables_number 14
_symmetry_space_group_name_Hall '-P 2yn'
_symmetry_space_group_name_H-M 'P 1 21/n 1'
_atom_sites_solution_hydrogens geom
_atom_sites_solution_primary direct
_atom_sites_solution_secondary difmap
_audit_block_code sh401
_audit_creation_method SHELXL-97
_cell_angle_alpha 90.00
_cell_angle_beta 86.166(12)
_cell_angle_gamma 90.00
_cell_formula_units_Z 4
_cell_length_a 10.4632(10)
_cell_length_b 30.745(4)
_cell_length_c 11.2314(12)
_cell_measurement_reflns_used 8000
_cell_measurement_temperature 200(2)
_cell_measurement_theta_max 56.5
_cell_measurement_theta_min 4.5
_cell_volume 3605.0(7)
_computing_cell_refinement 'STOE XCELL'
_computing_data_collection 'STOE EXPOSE'
_computing_data_reduction XRED
_computing_structure_refinement 'SHELXL-97 (Sheldrick, 2008)'
_computing_structure_solution 'SHELXL-97 (Sheldrick, 2008)'
_diffrn_ambient_temperature 200(2)
_diffrn_measured_fraction_theta_full 0.977
_diffrn_measured_fraction_theta_max 0.977
_diffrn_measurement_device_type 'STOE IPDS I'
_diffrn_measurement_method 'image plate'
_diffrn_radiation_monochromator graphite
_diffrn_radiation_probe x-ray
_diffrn_radiation_type MoK\a
_diffrn_radiation_wavelength 0.71073
_diffrn_reflns_av_R_equivalents 0.0728
_diffrn_reflns_av_sigmaI/netI 0.0988
_diffrn_reflns_limit_h_max 13
_diffrn_reflns_limit_h_min -13
_diffrn_reflns_limit_k_max 40
_diffrn_reflns_limit_k_min -40
_diffrn_reflns_limit_l_max 14
_diffrn_reflns_limit_l_min -14
_diffrn_reflns_number 33274
_diffrn_reflns_theta_full 28.23
_diffrn_reflns_theta_max 28.23
_diffrn_reflns_theta_min 2.25
_diffrn_source 'fine-focus sealed tube'
_exptl_absorpt_coefficient_mu 0.744
_exptl_absorpt_correction_T_max 0.8566
_exptl_absorpt_correction_T_min 0.6674
_exptl_absorpt_correction_type numerically
_exptl_crystal_colour 'pale purple'
_exptl_crystal_density_diffrn 1.688
_exptl_crystal_description plate
_exptl_crystal_F_000 1864
_exptl_crystal_size_max 0.363
_exptl_crystal_size_mid 0.201
_exptl_crystal_size_min 0.099
_refine_diff_density_max 1.248
_refine_diff_density_min -0.876
_refine_diff_density_rms 0.108
_refine_ls_extinction_method none
_refine_ls_goodness_of_fit_ref 0.862
_refine_ls_hydrogen_treatment constr
_refine_ls_matrix_type full
_refine_ls_number_parameters 521
_refine_ls_number_reflns 8674
_refine_ls_number_restraints 0
_refine_ls_restrained_S_all 0.862
_refine_ls_R_factor_all 0.1382
_refine_ls_R_factor_gt 0.0759
_refine_ls_shift/su_max 0.007
_refine_ls_shift/su_mean 0.000
_refine_ls_structure_factor_coef Fsqd
_refine_ls_weighting_details 'calc w=1/[\s^2^(Fo^2^)+(0.1389P)^2^+0.0000P] where P=(Fo^2^+2Fc^2^)/3'
_refine_ls_weighting_scheme calc
_refine_ls_wR_factor_gt 0.1926
_refine_ls_wR_factor_ref 0.2232
_reflns_number_gt 4170
_reflns_number_total 8674
_reflns_threshold_expression >2\s(I)
_cod_data_source_file ic3016047_si_001_5.cif
_cod_data_source_block sh401
_cod_original_sg_symbol_H-M 'P 21/n'
_cod_database_code 4331059

loop_
_symmetry_equiv_pos_as_xyz
'x, y, z'
'-x+1/2, y+1/2, -z+1/2'
'-x, -y, -z'
'x-1/2, -y-1/2, z-1/2'

loop_
_atom_site_label
_atom_site_type_symbol
_atom_site_fract_x
_atom_site_fract_y
_atom_site_fract_z
_atom_site_U_iso_or_equiv
_atom_site_adp_type
_atom_site_occupancy
_atom_site_symmetry_multiplicity
_atom_site_calc_flag
_atom_site_refinement_flags
Ni1 Ni 0.12404(5) 0.844625(13) 0.17803(4) 0.03708(10) Uani 1 1 d .
N1 N 0.2501(3) 0.85116(10) 0.3116(3) 0.0395(7) Uani 1 1 d .
N2 N -0.0168(3) 0.85856(10) 0.0655(3) 0.0449(8) Uani 1 1 d .
N3 N 0.1315(3) 0.91239(8) 0.1855(2) 0.0323(6) Uani 1 1 d .
N7 N 0.2740(3) 0.84960(9) 0.0345(3) 0.0384(7) Uani 1 1 d .
C14 C 0.2924(3) 0.89215(11) 0.3210(3) 0.0354(8) Uani 1 1 d .
N4 N 0.1473(3) 0.77936(9) 0.1496(3) 0.0435(8) Uani 1 1 d .
C19 C -0.0184(4) 0.90131(11) 0.0330(3) 0.0388(8) Uani 1 1 d .
C20 C -0.1149(4) 0.91791(14) -0.0312(3) 0.0460(9) Uani 1 1 d .
H20 H -0.1156 0.9478 -0.0525 0.055 Uiso 1 1 calc R
C18 C 0.2807(4) 0.82165(14) 0.3930(4) 0.0507(10) Uani 1 1 d .
H18 H 0.2503 0.7927 0.3864 0.061 Uiso 1 1 calc R
C25 C 0.3032(4) 0.80396(12) -0.0063(4) 0.0498(10) Uani 1 1 d .
H25A H 0.2783 0.8009 -0.0894 0.060 Uiso 1 1 calc R
H25B H 0.3969 0.7995 -0.0073 0.060 Uiso 1 1 calc R
C2 C 0.2628(3) 0.92247(11) 0.2207(3) 0.0340(7) Uani 1 1 d .
H2 H 0.2650 0.9531 0.2501 0.041 Uiso 1 1 calc R
C4 C 0.0957(3) 0.92756(10) 0.0662(3) 0.0353(8) Uani 1 1 d .
H4 H 0.0702 0.9589 0.0724 0.042 Uiso 1 1 calc R
C15 C 0.3664(4) 0.90469(14) 0.4133(3) 0.0467(10) Uani 1 1 d .
H15 H 0.3953 0.9338 0.4195 0.056 Uiso 1 1 calc R
C17 C 0.3535(5) 0.83180(17) 0.4843(4) 0.0615(12) Uani 1 1 d .
H17 H 0.3746 0.8101 0.5401 0.074 Uiso 1 1 calc R
C22 C -0.2073(5) 0.84690(18) -0.0334(5) 0.0672(13) Uani 1 1 d .
H22 H -0.2713 0.8274 -0.0573 0.081 Uiso 1 1 calc R
C21 C -0.2112(4) 0.89014(17) -0.0641(4) 0.0580(12) Uani 1 1 d .
H21 H -0.2792 0.9010 -0.1075 0.070 Uiso 1 1 calc R
C23 C -0.1099(4) 0.83216(15) 0.0320(5) 0.0588(12) Uani 1 1 d .
H23 H -0.1084 0.8024 0.0543 0.071 Uiso 1 1 calc R
C16 C 0.3968(5) 0.87378(18) 0.4955(4) 0.0606(12) Uani 1 1 d .
H16 H 0.4473 0.8814 0.5595 0.073 Uiso 1 1 calc R
C26 C 0.2395(4) 0.76896(12) 0.0663(4) 0.0459(9) Uani 1 1 d .
C27 C 0.2702(7) 0.72582(15) 0.0434(6) 0.0824(19) Uani 1 1 d .
H27 H 0.3354 0.7184 -0.0161 0.099 Uiso 1 1 calc R
C1 C 0.3676(3) 0.91666(11) 0.1160(3) 0.0350(8) Uani 1 1 d .
C8 C 0.3906(4) 0.86954(11) 0.0774(3) 0.0391(8) Uani 1 1 d .
H8A H 0.4600 0.8685 0.0131 0.047 Uiso 1 1 calc R
H8B H 0.4188 0.8525 0.1458 0.047 Uiso 1 1 calc R
C24 C 0.0399(4) 0.93178(12) 0.2776(3) 0.0399(8) Uani 1 1 d .
H24A H 0.0615 0.9221 0.3569 0.060 Uiso 1 1 calc R
H24B H -0.0473 0.9225 0.2633 0.060 Uiso 1 1 calc R
H24C H 0.0452 0.9636 0.2732 0.060 Uiso 1 1 calc R
C5 C 0.2049(4) 0.92285(11) -0.0338(3) 0.0365(8) Uani 1 1 d .
C6 C 0.2354(4) 0.87569(12) -0.0687(3) 0.0408(8) Uani 1 1 d .
H6A H 0.1590 0.8623 -0.1010 0.049 Uiso 1 1 calc R
H6B H 0.3056 0.8753 -0.1323 0.049 Uiso 1 1 calc R
C29 C 0.1129(6) 0.70432(15) 0.1930(5) 0.0728(16) Uani 1 1 d .
H29 H 0.0684 0.6824 0.2385 0.087 Uiso 1 1 calc R
C30 C 0.0850(5) 0.74761(12) 0.2118(4) 0.0530(11) Uani 1 1 d .
H30 H 0.0195 0.7553 0.2707 0.064 Uiso 1 1 calc R
C28 C 0.2054(7) 0.69389(15) 0.1078(6) 0.095(2) Uani 1 1 d .
H28 H 0.2257 0.6642 0.0924 0.114 Uiso 1 1 calc R
O3 O 0.1062(3) 0.98310(10) -0.1307(2) 0.0546(8) Uani 1 1 d .
O1 O 0.4979(3) 0.97476(12) 0.1844(3) 0.0699(10) Uani 1 1 d .
O4 O 0.1992(4) 0.93115(12) -0.2420(3) 0.0752(10) Uani 1 1 d .
O2 O 0.5797(3) 0.90831(13) 0.1724(3) 0.0646(9) Uani 1 1 d .
C12 C 0.1643(4) 0.94956(12) -0.1394(3) 0.0425(9) Uani 1 1 d .
C10 C 0.4905(4) 0.93682(14) 0.1576(3) 0.0447(9) Uani 1 1 d .
C9 C 0.3280(3) 0.94407(11) 0.0095(3) 0.0375(8) Uani 1 1 d .
C13 C 0.1642(8) 0.9553(2) -0.3464(4) 0.103(2) Uani 1 1 d .
H13A H 0.0810 0.9694 -0.3290 0.155 Uiso 1 1 calc R
H13B H 0.1585 0.9353 -0.4138 0.155 Uiso 1 1 calc R
H13C H 0.2294 0.9775 -0.3667 0.155 Uiso 1 1 calc R
O15 O -0.0218(2) 0.83363(7) 0.3168(2) 0.0590(8) Uani 1 1 d G
H15B H -0.1036 0.8448 0.2919 0.088 Uiso 1 1 d R
H15C H 0.0006 0.8487 0.3893 0.088 Uiso 1 1 d R
O5 O 0.2990(3) 0.98719(8) 0.0405(3) 0.0463(7) Uani 1 1 d G
H5 H 0.3651 0.9996 0.0621 0.069 Uiso 1 1 calc R
O6 O 0.4311(3) 0.94173(9) -0.0784(2) 0.0509(7) Uani 1 1 d .
H6 H 0.4277 0.9630 -0.1250 0.076 Uiso 1 1 calc R
C11 C 0.6924(6) 0.9264(3) 0.2203(7) 0.117(3) Uani 1 1 d .
H11A H 0.7412 0.9429 0.1580 0.175 Uiso 1 1 calc R
H11B H 0.7458 0.9028 0.2485 0.175 Uiso 1 1 calc R
H11C H 0.6670 0.9458 0.2871 0.175 Uiso 1 1 calc R
P1 P 0.73364(14) 0.94409(4) 0.61067(11) 0.0592(3) Uani 1 1 d .
P2 P 0.1110(2) 0.74997(7) 0.71208(15) 0.1162(6) Uani 1 1 d .
F1 F 0.8341(4) 0.91035(14) 0.6583(3) 0.1113(14) Uani 1 1 d .
F4 F 0.7465(7) 0.96937(13) 0.7255(4) 0.165(2) Uani 1 1 d .
F10 F 0.0994(7) 0.7989(2) 0.7125(6) 0.184(3) Uani 1 1 d .
F12 F 0.0882(5) 0.75021(19) 0.8529(4) 0.1234(17) Uani 1 1 d .
F5 F 0.6312(5) 0.9166(3) 0.6806(5) 0.175(2) Uani 1 1 d .
F3 F 0.6396(6) 0.9762(2) 0.5617(5) 0.163(2) Uani 1 1 d .
F9 F 0.2507(5) 0.7541(2) 0.7227(5) 0.145(2) Uani 1 1 d .
F11 F 0.1300(10) 0.7495(2) 0.5771(4) 0.261(4) Uani 1 1 d .
F2 F 0.7183(9) 0.9157(2) 0.5019(4) 0.208(4) Uani 1 1 d .
F8 F 0.1077(16) 0.7030(2) 0.7198(7) 0.436(8) Uani 1 1 d .
F6 F 0.8388(6) 0.9675(2) 0.5405(6) 0.229(3) Uani 1 1 d .
F7 F -0.0232(9) 0.7419(5) 0.7077(8) 0.487(5) Uani 1 1 d .
O91 O 0.2362(8) 0.6504(3) 0.8256(9) 0.091(3) Uani 0.50 1 d P
O92 O 0.0220(5) 0.86005(15) 0.5369(4) 0.0401(12) Uani 0.50 1 d P

loop_
_atom_site_aniso_label
_atom_site_aniso_U_11
_atom_site_aniso_U_22
_atom_site_aniso_U_33
_atom_site_aniso_U_23
_atom_site_aniso_U_13
_atom_site_aniso_U_12
Ni1 0.0367(2) 0.02707(17) 0.0476(2) 0.00041(19) -0.00355(17) -0.00114(19)
N1 0.0380(14) 0.0365(14) 0.0441(15) 0.0065(12) -0.0030(13) -0.0020(12)
N2 0.0405(16) 0.0372(14) 0.0579(18) -0.0054(13) -0.0096(14) 0.0014(13)
N3 0.0338(13) 0.0263(11) 0.0364(13) -0.0012(11) -0.0003(11) 0.0014(11)
N7 0.0391(14) 0.0327(13) 0.0427(14) -0.0039(12) 0.0014(12) 0.0018(12)
C14 0.0320(16) 0.0385(15) 0.0356(16) 0.0007(13) -0.0010(14) 0.0000(13)
N4 0.0500(18) 0.0257(12) 0.0562(18) 0.0009(12) -0.0141(15) 0.0019(12)
C19 0.0383(18) 0.0371(16) 0.0416(17) -0.0037(14) -0.0060(15) 0.0007(14)
C20 0.0380(18) 0.054(2) 0.047(2) 0.0011(17) -0.0093(16) 0.0025(16)
C18 0.051(2) 0.0462(19) 0.054(2) 0.0145(17) -0.0038(19) -0.0004(18)
C25 0.053(2) 0.0348(17) 0.060(2) -0.0111(16) 0.0039(19) 0.0041(16)
C2 0.0356(16) 0.0314(14) 0.0350(15) -0.0031(12) -0.0032(13) -0.0039(13)
C4 0.0358(16) 0.0295(14) 0.0410(16) 0.0012(13) -0.0061(14) 0.0036(13)
C15 0.042(2) 0.058(2) 0.0406(18) 0.0016(17) -0.0060(16) -0.0050(18)
C17 0.068(3) 0.066(3) 0.052(2) 0.017(2) -0.010(2) 0.006(2)
C22 0.053(2) 0.075(3) 0.075(3) -0.020(2) -0.020(2) -0.014(2)
C21 0.042(2) 0.075(3) 0.058(2) 0.000(2) -0.0176(19) 0.000(2)
C23 0.047(2) 0.046(2) 0.085(3) -0.011(2) -0.018(2) -0.0056(18)
C16 0.057(3) 0.080(3) 0.046(2) 0.008(2) -0.0154(19) 0.001(2)
C26 0.055(2) 0.0291(15) 0.055(2) -0.0052(15) -0.0151(18) 0.0102(15)
C27 0.119(5) 0.036(2) 0.091(4) -0.001(2) 0.005(4) 0.017(3)
C1 0.0339(16) 0.0340(15) 0.0371(16) 0.0003(13) -0.0024(14) -0.0011(13)
C8 0.0391(18) 0.0361(16) 0.0417(17) -0.0006(14) -0.0004(15) 0.0009(14)
C24 0.0413(18) 0.0385(16) 0.0390(17) -0.0049(14) 0.0038(15) 0.0039(14)
C5 0.0417(18) 0.0347(15) 0.0332(15) -0.0009(13) -0.0037(14) 0.0026(14)
C6 0.0456(19) 0.0379(16) 0.0391(17) -0.0049(14) -0.0042(15) 0.0059(15)
C29 0.098(4) 0.0360(19) 0.085(3) 0.009(2) -0.010(3) -0.002(2)
C30 0.058(2) 0.0284(16) 0.074(3) 0.0074(17) -0.018(2) -0.0058(16)
C28 0.129(5) 0.029(2) 0.125(5) -0.001(3) 0.006(4) 0.012(3)
O3 0.0715(19) 0.0489(14) 0.0431(14) 0.0050(12) -0.0016(14) 0.0198(14)
O1 0.0564(18) 0.0648(19) 0.089(2) -0.0189(17) -0.0073(17) -0.0150(16)
O4 0.110(3) 0.082(2) 0.0342(13) -0.0071(14) -0.0105(16) 0.048(2)
O2 0.0408(15) 0.084(2) 0.0704(19) -0.0023(17) -0.0116(15) 0.0011(16)
C12 0.048(2) 0.0451(18) 0.0346(16) -0.0009(14) -0.0031(15) 0.0051(16)
C10 0.0381(18) 0.054(2) 0.0419(18) 0.0007(16) 0.0004(15) -0.0063(16)
C9 0.0384(17) 0.0353(15) 0.0380(16) -0.0001(13) 0.0032(14) 0.0004(14)
C13 0.167(6) 0.108(4) 0.036(2) 0.002(2) -0.012(3) 0.067(4)
O15 0.0547(16) 0.0472(14) 0.0720(19) 0.0075(13) 0.0183(15) -0.0080(13)
O5 0.0547(15) 0.0311(11) 0.0526(14) 0.0013(11) -0.0003(13) -0.0025(11)
O6 0.0515(15) 0.0510(14) 0.0482(14) 0.0106(12) 0.0108(12) 0.0007(13)
C11 0.060(3) 0.194(9) 0.098(5) -0.035(5) -0.018(3) -0.014(5)
P1 0.0814(8) 0.0429(5) 0.0546(6) -0.0033(5) -0.0149(6) -0.0022(6)
P2 0.1616(15) 0.1246(12) 0.0674(8) 0.0169(8) -0.0450(10) -0.0870(12)
F1 0.143(3) 0.113(3) 0.076(2) 0.0067(19) 0.007(2) 0.062(2)
F4 0.314(7) 0.068(2) 0.124(3) -0.0453(19) -0.102(3) 0.064(3)
F10 0.201(6) 0.158(5) 0.192(5) 0.084(4) 0.003(5) 0.036(5)
F12 0.119(3) 0.172(4) 0.082(2) 0.015(3) -0.029(2) -0.030(3)
F5 0.110(3) 0.277(7) 0.143(4) 0.097(4) -0.041(3) -0.064(4)
F3 0.183(4) 0.183(4) 0.126(3) 0.034(3) -0.035(3) 0.100(4)
F9 0.103(3) 0.185(5) 0.147(4) -0.020(4) -0.001(3) 0.011(4)
F11 0.504(11) 0.220(5) 0.061(2) 0.012(3) -0.037(4) -0.211(6)
F2 0.416(11) 0.139(4) 0.078(2) -0.034(3) -0.089(4) 0.038(6)
F8 1.00(2) 0.143(4) 0.148(5) -0.026(4) 0.094(9) -0.276(8)
F6 0.137(4) 0.302(6) 0.249(5) 0.208(4) -0.021(4) -0.052(5)
F7 0.424(6) 0.840(14) 0.219(6) 0.192(8) -0.188(6) -0.528(7)
O91 0.060(4) 0.094(6) 0.118(6) 0.017(5) -0.004(5) 0.000(4)
O92 0.054(3) 0.038(2) 0.026(2) 0.0068(17) 0.018(2) 0.015(2)

loop_
_atom_type_symbol
_atom_type_description
_atom_type_scat_dispersion_real
_atom_type_scat_dispersion_imag
_atom_type_scat_source
C C 0.0033 0.0016 'International Tables Vol C Tables 4.2.6.8 and 6.1.1.4'
H H 0.0000 0.0000 'International Tables Vol C Tables 4.2.6.8 and 6.1.1.4'
F F 0.0171 0.0103 'International Tables Vol C Tables 4.2.6.8 and 6.1.1.4'
N N 0.0061 0.0033 'International Tables Vol C Tables 4.2.6.8 and 6.1.1.4'
Ni Ni 0.3393 1.1124 'International Tables Vol C Tables 4.2.6.8 and 6.1.1.4'
O O 0.0106 0.0060 'International Tables Vol C Tables 4.2.6.8 and 6.1.1.4'
P P 0.1023 0.0942 'International Tables Vol C Tables 4.2.6.8 and 6.1.1.4'

loop_
_geom_angle_atom_site_label_1
_geom_angle_atom_site_label_2
_geom_angle_atom_site_label_3
_geom_angle
N4 Ni1 N2 101.06(13)
N4 Ni1 N1 97.66(13)
N2 Ni1 N1 160.84(12)
N4 Ni1 N3 169.15(12)
N2 Ni1 N3 81.18(12)
N1 Ni1 N3 81.18(12)
N4 Ni1 O15 91.74(11)
N2 Ni1 O15 88.56(12)
N1 Ni1 O15 86.86(11)
N3 Ni1 O15 98.95(10)
N4 Ni1 N7 83.17(12)
N2 Ni1 N7 92.33(13)
N1 Ni1 N7 93.88(12)
N3 Ni1 N7 86.14(11)
O15 Ni1 N7 174.91(10)
C18 N1 C14 119.1(3)
C18 N1 Ni1 128.3(3)
C14 N1 Ni1 112.2(2)
C23 N2 C19 119.1(4)
C23 N2 Ni1 127.7(3)
C19 N2 Ni1 112.8(3)
C24 N3 C2 107.2(3)
C24 N3 C4 108.1(3)
C2 N3 C4 117.8(3)
C24 N3 Ni1 113.8(2)
C2 N3 Ni1 104.86(19)
C4 N3 Ni1 105.30(19)
C8 N7 C6 107.7(3)
C8 N7 C25 109.4(3)
C6 N7 C25 109.1(3)
C8 N7 Ni1 110.9(2)
C6 N7 Ni1 113.3(2)
C25 N7 Ni1 106.4(2)
N1 C14 C15 121.5(3)
N1 C14 C2 115.8(3)
C15 C14 C2 122.5(3)
C26 N4 C30 119.5(3)
C26 N4 Ni1 114.6(2)
C30 N4 Ni1 125.7(3)
N2 C19 C20 121.3(4)
N2 C19 C4 115.2(3)
C20 C19 C4 123.4(3)
C19 C20 C21 118.8(4)
N1 C18 C17 122.2(4)
C26 C25 N7 115.9(3)
N3 C2 C14 108.0(3)
N3 C2 C1 112.9(3)
C14 C2 C1 108.8(3)
N3 C4 C19 107.8(3)
N3 C4 C5 113.8(3)
C19 C4 C5 109.1(3)
C16 C15 C14 118.3(4)
C18 C17 C16 119.3(4)
C23 C22 C21 119.3(5)
C22 C21 C20 119.6(4)
N2 C23 C22 122.0(4)
C17 C16 C15 119.6(4)
N4 C26 C27 120.4(4)
N4 C26 C25 119.2(3)
C27 C26 C25 120.2(4)
C28 C27 C26 119.2(5)
C8 C1 C10 110.6(3)
C8 C1 C9 110.1(3)
C10 C1 C9 106.9(3)
C8 C1 C2 114.3(3)
C10 C1 C2 106.5(3)
C9 C1 C2 108.0(3)
N7 C8 C1 111.7(3)
C12 C5 C6 112.0(3)
C12 C5 C9 107.3(3)
C6 C5 C9 108.4(3)
C12 C5 C4 106.4(3)
C6 C5 C4 113.8(3)
C9 C5 C4 108.7(3)
N7 C6 C5 112.0(3)
C28 C29 C30 118.1(5)
N4 C30 C29 122.2(5)
C29 C28 C27 120.5(5)
C12 O4 C13 114.6(4)
C10 O2 C11 113.6(5)
O3 C12 O4 123.5(4)
O3 C12 C5 124.5(3)
O4 C12 C5 112.0(3)
O1 C10 O2 124.1(4)
O1 C10 C1 122.5(4)
O2 C10 C1 113.1(4)
O5 C9 O6 111.4(3)
O5 C9 C1 112.9(3)
O6 C9 C1 106.3(3)
O5 C9 C5 107.8(3)
O6 C9 C5 111.8(3)
C1 C9 C5 106.6(3)
F6 P1 F2 88.1(4)
F6 P1 F4 95.6(4)
F2 P1 F4 175.5(3)
F6 P1 F3 88.2(4)
F2 P1 F3 88.7(4)
F4 P1 F3 94.1(3)
F6 P1 F5 175.4(4)
F2 P1 F5 89.2(4)
F4 P1 F5 86.9(4)
F3 P1 F5 95.5(4)
F6 P1 F1 90.7(3)
F2 P1 F1 90.2(3)
F4 P1 F1 87.1(3)
F3 P1 F1 178.4(3)
F5 P1 F1 85.6(3)
F7 P2 F8 79.0(8)
F7 P2 F9 174.2(6)
F8 P2 F9 95.7(7)
F7 P2 F10 95.5(7)
F8 P2 F10 173.2(6)
F9 P2 F10 89.7(4)
F7 P2 F11 91.6(5)
F8 P2 F11 93.0(4)
F9 P2 F11 91.0(5)
F10 P2 F11 91.0(4)
F7 P2 F12 87.3(4)
F8 P2 F12 86.7(4)
F9 P2 F12 90.2(3)
F10 P2 F12 89.2(3)
F11 P2 F12 178.8(4)

loop_
_geom_bond_atom_site_label_1
_geom_bond_atom_site_label_2
_geom_bond_distance
Ni1 N4 2.044(3)
Ni1 N2 2.050(4)
Ni1 N1 2.072(3)
Ni1 N3 2.087(3)
Ni1 O15 2.134(2)
Ni1 N7 2.179(3)
N1 C18 1.342(5)
N1 C14 1.342(5)
N2 C23 1.340(6)
N2 C19 1.364(5)
N3 C24 1.487(4)
N3 C2 1.488(5)
N3 C4 1.490(4)
N7 C8 1.475(5)
N7 C6 1.487(5)
N7 C25 1.501(5)
C14 C15 1.389(5)
C14 C2 1.510(5)
N4 C26 1.337(5)
N4 C30 1.343(5)
C19 C20 1.377(6)
C19 C4 1.508(5)
C20 C21 1.389(6)
C18 C17 1.354(7)
C25 C26 1.481(6)
C2 C1 1.564(5)
C4 C5 1.554(5)
C15 C16 1.377(6)
C17 C16 1.376(7)
C22 C23 1.373(7)
C22 C21 1.375(8)
C26 C27 1.385(6)
C27 C28 1.371(8)
C1 C8 1.526(5)
C1 C10 1.528(5)
C1 C9 1.543(5)
C5 C12 1.526(5)
C5 C6 1.530(5)
C5 C9 1.550(5)
C29 C28 1.354(9)
C29 C30 1.376(6)
O3 C12 1.198(5)
O1 C10 1.208(5)
O4 C12 1.313(5)
O4 C13 1.455(6)
O2 C10 1.299(5)
O2 C11 1.441(8)
C9 O5 1.399(4)
C9 O6 1.415(4)
P1 F6 1.495(6)
P1 F2 1.518(5)
P1 F4 1.520(4)
P1 F3 1.523(5)
P1 F5 1.539(6)
P1 F1 1.594(4)
P2 F7 1.430(8)
P2 F8 1.448(7)
P2 F9 1.480(6)
P2 F10 1.509(7)
P2 F11 1.515(5)
P2 F12 1.584(4)
